data_1563248
loop_
_publ_author_name
'Zhao, Jing'
'Liang, Jingjing'
'Pan, Yingli'
'Zhang, Yong'
'Jia, Dingxian'

_publ_section_title
;
 Effect of lanthanide contraction on the mixed polyamine systems
 Ln/Sb/Se/(en+dien) and Ln/Sb/Se/(en+trien): Syntheses and
 characterizations of lanthanide complexes with a tetraelenidoantimonate
 ligand
;
_journal_issue 6
_journal_name_full 'Journal of Solid State Chemistry'
_journal_page_first 1451
_journal_page_last 1458
_journal_paper_doi 10.1016/j.jssc.2011.03.039
_journal_volume 184
_journal_year 2011
_chemical_formula_moiety 'C16 H58 Gd2 N14 Sb2 Se8'
_chemical_formula_sum 'C16 H58 Gd2 N14 Sb2 Se8'
_chemical_formula_weight 1636.44
_space_group_IT_number 2
_space_group_name_Hall '-P 1'
_space_group_name_H-M_alt 'P -1'
_symmetry_cell_setting triclinic
_symmetry_Int_Tables_number 2
_symmetry_space_group_name_Hall '-P 1'
_symmetry_space_group_name_H-M 'P -1'
_atom_sites_solution_hydrogens geom
_atom_sites_solution_primary direct
_atom_sites_solution_secondary difmap
_audit_creation_method SHELXL-97
_cell_angle_alpha 89.102(10)
_cell_angle_beta 88.438(9)
_cell_angle_gamma 86.889(10)
_cell_formula_units_Z 2
_cell_length_a 10.121(2)
_cell_length_b 12.092(3)
_cell_length_c 17.189(4)
_cell_measurement_reflns_used 7963
_cell_measurement_temperature 293(2)
_cell_measurement_theta_max 25.35
_cell_measurement_theta_min 3.1
_cell_volume 2099.6(8)
_computing_cell_refinement CrystalClear
_computing_data_collection CrystalClear
_computing_data_reduction CrystalStructure
_computing_structure_refinement 'SHELXL-97 (Sheldrick, 1997)'
_computing_structure_solution 'SHELXS-97 (Sheldrick, 1990)'
_diffrn_ambient_temperature 293(2)
_diffrn_detector_area_resol_mean 7.31
_diffrn_measured_fraction_theta_full 0.992
_diffrn_measured_fraction_theta_max 0.992
_diffrn_measurement_device_type 'Rigaku Mercury'
_diffrn_measurement_method \w
_diffrn_radiation_monochromator graphite
_diffrn_radiation_source 'fine-focus sealed tube'
_diffrn_radiation_type MoK\a
_diffrn_radiation_wavelength 0.71073
_diffrn_reflns_av_R_equivalents 0.0888
_diffrn_reflns_av_sigmaI/netI 0.0891
_diffrn_reflns_limit_h_max 10
_diffrn_reflns_limit_h_min -12
_diffrn_reflns_limit_k_max 14
_diffrn_reflns_limit_k_min -14
_diffrn_reflns_limit_l_max 20
_diffrn_reflns_limit_l_min -19
_diffrn_reflns_number 20158
_diffrn_reflns_theta_full 25.35
_diffrn_reflns_theta_max 25.35
_diffrn_reflns_theta_min 3.07
_exptl_absorpt_coefficient_mu 11.356
_exptl_absorpt_correction_T_max 0.2993
_exptl_absorpt_correction_T_min 0.1219
_exptl_absorpt_correction_type multi-scan
_exptl_absorpt_process_details 'Jacobson, R. (1998) Private communication'
_exptl_crystal_colour orange
_exptl_crystal_density_diffrn 2.589
_exptl_crystal_density_method 'not measured'
_exptl_crystal_description block
_exptl_crystal_F_000 1508
_exptl_crystal_size_max 0.32
_exptl_crystal_size_mid 0.20
_exptl_crystal_size_min 0.14
_refine_diff_density_max 2.876
_refine_diff_density_min -1.851
_refine_diff_density_rms 0.296
_refine_ls_extinction_method none
_refine_ls_goodness_of_fit_ref 1.128
_refine_ls_hydrogen_treatment constr
_refine_ls_matrix_type full
_refine_ls_number_parameters 374
_refine_ls_number_reflns 7646
_refine_ls_number_restraints 6
_refine_ls_restrained_S_all 1.127
_refine_ls_R_factor_all 0.0813
_refine_ls_R_factor_gt 0.0595
_refine_ls_shift/su_max 0.000
_refine_ls_shift/su_mean 0.000
_refine_ls_structure_factor_coef Fsqd
_refine_ls_weighting_details 'calc w=1/[\s^2^(Fo^2^)+(0.0692P)^2^+136.1302P] where P=(Fo^2^+2Fc^2^)/3'
_refine_ls_weighting_scheme calc
_refine_ls_wR_factor_gt 0.1818
_refine_ls_wR_factor_ref 0.1945
_reflns_number_gt 5970
_reflns_number_total 7646
_reflns_threshold_expression >2sigma(I)
_cod_data_source_file JSSC-2011-184-1451.cif
_cod_data_source_block complex_2b
_cod_database_code 1563248

loop_
_symmetry_equiv_pos_as_xyz
'x, y, z'
'-x, -y, -z'

loop_
_atom_site_label
_atom_site_type_symbol
_atom_site_fract_x
_atom_site_fract_y
_atom_site_fract_z
_atom_site_U_iso_or_equiv
_atom_site_adp_type
_atom_site_occupancy
_atom_site_symmetry_multiplicity
_atom_site_calc_flag
_atom_site_refinement_flags
_atom_site_disorder_assembly
_atom_site_disorder_group
Sb1 Sb 1.00919(15) 0.75081(12) 0.65455(9) 0.0270(4) Uani 1 1 d . . .
Sb2 Sb 0.47209(15) 0.74596(12) 1.15723(9) 0.0269(4) Uani 1 1 d . . .
Se1 Se 0.9331(2) 0.63689(18) 0.54583(13) 0.0302(5) Uani 1 1 d . . .
Se2 Se 0.8441(3) 0.9055(2) 0.67360(16) 0.0404(6) Uani 1 1 d . . .
Se3 Se 1.0249(3) 0.6235(2) 0.76672(15) 0.0423(7) Uani 1 1 d . . .
Se4 Se 1.2235(3) 0.8236(2) 0.61655(18) 0.0446(7) Uani 1 1 d . . .
Se5 Se 0.5476(3) 0.85368(19) 1.04170(14) 0.0355(6) Uani 1 1 d . . .
Se6 Se 0.2451(3) 0.6946(3) 1.1398(2) 0.0580(9) Uani 1 1 d . . .
Se7 Se 0.4989(3) 0.8733(2) 1.26615(14) 0.0372(6) Uani 1 1 d . . .
Se8 Se 0.6137(3) 0.5758(2) 1.16958(16) 0.0435(7) Uani 1 1 d . . .
Gd1 Gd 0.89085(11) 0.74027(9) 0.38764(6) 0.0232(3) Uani 1 1 d . . .
Gd2 Gd 0.59102(11) 0.75861(9) 0.88094(7) 0.0261(3) Uani 1 1 d . . .
N1 N 1.091(2) 0.8413(17) 0.4213(12) 0.044(5) Uani 1 1 d . . .
H1A H 1.0778 0.9123 0.4054 0.045 Uiso 1 1 calc R . .
H1B H 1.0959 0.8414 0.4735 0.045 Uiso 1 1 calc R . .
N2 N 1.1077(19) 0.6314(17) 0.3594(14) 0.042(5) Uani 1 1 d . . .
H2A H 1.0995 0.5608 0.3754 0.050 Uiso 1 1 calc R . .
H2B H 1.1229 0.6309 0.3076 0.050 Uiso 1 1 calc R . .
N3 N 0.857(3) 0.9052(15) 0.2979(12) 0.046(6) Uani 1 1 d . . .
H3A H 0.7700 0.9187 0.2905 0.055 Uiso 1 1 calc R . .
H3B H 0.8883 0.9652 0.3199 0.055 Uiso 1 1 calc R . .
N4 N 0.890(3) 0.6942(19) 0.2404(15) 0.060(7) Uani 1 1 d . . .
H4A H 0.9598 0.6476 0.2296 0.072 Uiso 1 1 calc R . .
H4B H 0.8164 0.6579 0.2316 0.072 Uiso 1 1 calc R . .
N5 N 0.8042(18) 0.9027(15) 0.4682(11) 0.029(4) Uani 1 1 d . . .
H5A H 0.8386 0.8964 0.5159 0.035 Uiso 1 1 calc R . .
H5B H 0.8319 0.9656 0.4460 0.035 Uiso 1 1 calc R . .
N6 N 0.649(2) 0.7281(17) 0.4263(13) 0.041(5) Uani 1 1 d . . .
H6 H 0.6013 0.7492 0.3839 0.049 Uiso 1 1 calc R . .
N7 N 0.813(2) 0.5447(15) 0.3821(12) 0.035(5) Uani 1 1 d . . .
H7A H 0.8370 0.5165 0.3355 0.042 Uiso 1 1 calc R . .
H7B H 0.8550 0.5032 0.4186 0.042 Uiso 1 1 calc R . .
N8 N 0.668(2) 0.6026(17) 0.7927(13) 0.044(5) Uani 1 1 d . . .
H8A H 0.7572 0.5955 0.7947 0.053 Uiso 1 1 calc R . .
H8B H 0.6371 0.5399 0.8130 0.053 Uiso 1 1 calc R . .
N9 N 0.541(3) 0.791(2) 0.7374(13) 0.058(7) Uani 1 1 d . . .
H9A H 0.4681 0.8368 0.7332 0.070 Uiso 1 1 calc R . .
H9B H 0.6090 0.8246 0.7136 0.070 Uiso 1 1 calc R . .
N10 N 0.375(2) 0.6716(19) 0.9196(17) 0.059(7) Uani 1 1 d D . .
N11 N 0.391(2) 0.8981(18) 0.8682(14) 0.046(6) Uani 1 1 d D . .
N12 N 0.659(2) 0.5846(17) 0.9626(12) 0.038(5) Uani 1 1 d . . .
H12A H 0.6222 0.5906 1.0107 0.046 Uiso 1 1 calc R . .
H12B H 0.6281 0.5244 0.9406 0.046 Uiso 1 1 calc R . .
N13 N 0.831(2) 0.7564(18) 0.9210(13) 0.041(5) Uani 1 1 d . . .
H13 H 0.8826 0.7366 0.8789 0.049 Uiso 1 1 calc R . .
N14 N 0.6860(19) 0.9469(15) 0.8713(13) 0.037(5) Uani 1 1 d . . .
H14A H 0.6714 0.9745 0.8232 0.044 Uiso 1 1 calc R . .
H14B H 0.6404 0.9917 0.9050 0.044 Uiso 1 1 calc R . .
C1 C 1.215(2) 0.800(3) 0.3900(16) 0.044(9) Uani 1 1 d . . .
H1C H 1.2863 0.8294 0.4186 0.066 Uiso 1 1 calc R . .
H1D H 1.2245 0.8231 0.3359 0.066 Uiso 1 1 calc R . .
C2 C 1.222(3) 0.674(2) 0.396(2) 0.057(9) Uani 1 1 d . . .
H2C H 1.3025 0.6444 0.3709 0.068 Uiso 1 1 calc R . .
H2D H 1.2226 0.6513 0.4506 0.068 Uiso 1 1 calc R . .
C3 C 0.926(4) 0.886(3) 0.2219(16) 0.065(7) Uani 1 1 d . . .
H3C H 0.9009 0.9453 0.1859 0.078 Uiso 1 1 calc R . .
H3D H 1.0208 0.8857 0.2285 0.078 Uiso 1 1 calc R . .
C4 C 0.893(4) 0.782(3) 0.1901(17) 0.065(7) Uani 1 1 d . . .
H4C H 0.8071 0.7920 0.1667 0.078 Uiso 1 1 calc R . .
H4D H 0.9570 0.7629 0.1487 0.078 Uiso 1 1 calc R . .
C5 C 0.656(3) 0.911(2) 0.4763(17) 0.047(7) Uani 1 1 d . . .
H5C H 0.6297 0.9590 0.5192 0.057 Uiso 1 1 calc R . .
H5D H 0.6192 0.9435 0.4292 0.057 Uiso 1 1 calc R . .
C6 C 0.604(3) 0.802(2) 0.4901(17) 0.052(8) Uani 1 1 d . . .
H6A H 0.5077 0.8084 0.4926 0.062 Uiso 1 1 calc R . .
H6B H 0.6343 0.7714 0.5394 0.062 Uiso 1 1 calc R . .
C7 C 0.611(3) 0.617(3) 0.4487(18) 0.057(8) Uani 1 1 d . . .
H7C H 0.6418 0.5988 0.5005 0.068 Uiso 1 1 calc R . .
H7D H 0.5150 0.6153 0.4503 0.068 Uiso 1 1 calc R . .
C8 C 0.666(3) 0.534(3) 0.3943(19) 0.057(8) Uani 1 1 d . . .
H8C H 0.6222 0.5428 0.3449 0.068 Uiso 1 1 calc R . .
H8D H 0.6495 0.4601 0.4146 0.068 Uiso 1 1 calc R . .
C9 C 0.634(3) 0.608(3) 0.7088(16) 0.055(8) Uani 1 1 d . . .
H9C H 0.7079 0.6332 0.6778 0.066 Uiso 1 1 calc R . .
H9D H 0.6142 0.5349 0.6914 0.066 Uiso 1 1 calc R . .
C10 C 0.520(3) 0.683(3) 0.6981(17) 0.057(9) Uani 1 1 d . . .
H10A H 0.4414 0.6509 0.7203 0.069 Uiso 1 1 calc R . .
H10B H 0.5066 0.6963 0.6430 0.069 Uiso 1 1 calc R . .
C11A C 0.265(4) 0.757(4) 0.917(5) 0.074(15) Uani 0.50 1 d PD . .
C11B C 0.254(5) 0.736(4) 0.896(6) 0.074(15) Uani 0.50 1 d PD . .
C12A C 0.266(5) 0.845(6) 0.854(5) 0.074(15) Uani 0.50 1 d PD . .
C12B C 0.268(4) 0.858(4) 0.904(4) 0.074(15) Uani 0.50 1 d PD . .
C13 C 0.801(3) 0.571(2) 0.9679(15) 0.055(8) Uani 1 1 d . . .
H13A H 0.8382 0.5426 0.9191 0.066 Uiso 1 1 calc R . .
H13B H 0.8227 0.5165 1.0084 0.066 Uiso 1 1 calc R . .
C14 C 0.862(3) 0.676(2) 0.9856(16) 0.052(8) Uani 1 1 d . . .
H14C H 0.9571 0.6642 0.9896 0.062 Uiso 1 1 calc R . .
H14D H 0.8265 0.7053 1.0346 0.062 Uiso 1 1 calc R . .
C15 C 0.867(3) 0.867(3) 0.946(2) 0.075(11) Uani 1 1 d . . .
H15A H 0.9620 0.8655 0.9534 0.090 Uiso 1 1 calc R . .
H15B H 0.8228 0.8845 0.9951 0.090 Uiso 1 1 calc R . .
C16 C 0.830(3) 0.953(2) 0.8866(18) 0.049(7) Uani 1 1 d . . .
H16A H 0.8817 0.9410 0.8390 0.059 Uiso 1 1 calc R . .
H16B H 0.8471 1.0261 0.9058 0.059 Uiso 1 1 calc R . .

loop_
_atom_site_aniso_label
_atom_site_aniso_U_11
_atom_site_aniso_U_22
_atom_site_aniso_U_33
_atom_site_aniso_U_23
_atom_site_aniso_U_13
_atom_site_aniso_U_12
Sb1 0.0365(9) 0.0242(8) 0.0201(8) -0.0019(6) -0.0002(6) 0.0005(6)
Sb2 0.0354(9) 0.0243(8) 0.0208(8) 0.0016(6) 0.0034(6) -0.0028(6)
Se1 0.0461(14) 0.0258(11) 0.0189(12) -0.0017(9) -0.0050(10) -0.0009(10)
Se2 0.0547(17) 0.0298(13) 0.0353(15) -0.0053(11) 0.0031(12) 0.0103(12)
Se3 0.0669(19) 0.0381(14) 0.0205(13) 0.0045(11) 0.0021(12) 0.0075(13)
Se4 0.0346(15) 0.0467(16) 0.0536(18) -0.0029(13) -0.0032(12) -0.0092(12)
Se5 0.0604(17) 0.0240(12) 0.0207(13) 0.0020(9) 0.0117(11) 0.0037(11)
Se6 0.0407(17) 0.064(2) 0.071(2) 0.0062(17) -0.0095(15) -0.0216(14)
Se7 0.0545(16) 0.0366(13) 0.0209(13) -0.0037(10) 0.0028(11) -0.0057(12)
Se8 0.0664(19) 0.0258(12) 0.0368(16) 0.0029(11) 0.0009(13) 0.0087(12)
Gd1 0.0268(6) 0.0216(5) 0.0211(6) -0.0002(4) 0.0008(4) -0.0002(4)
Gd2 0.0321(6) 0.0219(6) 0.0238(6) -0.0014(4) 0.0046(5) 0.0005(4)
N1 0.044(13) 0.041(12) 0.048(12) -0.011(9) 0.022(9) -0.009(10)
N2 0.031(12) 0.035(11) 0.058(15) -0.010(10) 0.014(10) 0.010(9)
N3 0.083(17) 0.016(10) 0.037(13) 0.001(9) -0.008(12) 0.022(10)
N4 0.084(19) 0.041(14) 0.055(17) -0.017(12) -0.015(14) 0.017(13)
N5 0.037(11) 0.031(10) 0.020(10) 0.001(8) -0.001(8) -0.001(8)
N6 0.041(13) 0.038(12) 0.042(14) 0.014(10) -0.003(10) 0.004(10)
N7 0.045(13) 0.026(10) 0.034(12) 0.002(9) -0.003(9) -0.006(9)
N8 0.056(14) 0.030(11) 0.045(14) -0.002(10) -0.003(11) 0.006(10)
N9 0.09(2) 0.055(15) 0.025(13) 0.005(11) -0.001(12) 0.015(14)
N10 0.057(16) 0.041(13) 0.08(2) -0.003(13) 0.009(14) -0.019(12)
N11 0.047(14) 0.042(13) 0.047(15) -0.010(11) 0.010(11) 0.003(10)
N12 0.043(13) 0.038(12) 0.032(12) 0.002(9) 0.019(9) 0.005(10)
N13 0.031(12) 0.046(13) 0.045(14) 0.003(10) -0.009(10) 0.003(10)
N14 0.037(12) 0.017(9) 0.058(15) 0.008(9) 0.006(10) -0.013(8)
C1 0.023(14) 0.061(3) 0.031(15) -0.017(16) 0.011(11) -0.018(15)
C2 0.034(16) 0.052(18) 0.08(2) -0.025(17) 0.016(15) 0.003(13)
C3 0.098(18) 0.077(16) 0.020(11) 0.002(10) 0.008(11) -0.013(14)
C4 0.098(18) 0.077(16) 0.020(11) 0.002(10) 0.008(11) -0.013(14)
C5 0.053(18) 0.048(16) 0.040(17) -0.004(13) -0.003(13) 0.015(13)
C6 0.048(17) 0.062(19) 0.044(18) 0.033(15) 0.004(13) 0.004(14)
C7 0.037(16) 0.09(2) 0.046(19) 0.005(17) 0.009(13) -0.010(16)
C8 0.047(18) 0.058(18) 0.07(2) 0.003(16) 0.026(15) -0.028(15)
C9 0.07(2) 0.063(19) 0.027(16) -0.005(14) -0.002(14) 0.000(16)
C10 0.043(17) 0.10(3) 0.030(16) -0.020(16) 0.009(12) -0.003(16)
C11A 0.039(15) 0.07(2) 0.12(4) 0.02(3) -0.02(2) -0.041(15)
C11B 0.039(15) 0.07(2) 0.12(4) 0.02(3) -0.02(2) -0.041(15)
C12A 0.039(15) 0.07(2) 0.12(4) 0.02(3) -0.02(2) -0.041(15)
C12B 0.039(15) 0.07(2) 0.12(4) 0.02(3) -0.02(2) -0.041(15)
C13 0.10(3) 0.051(17) 0.013(13) 0.012(12) 0.004(13) 0.023(17)
C14 0.058(19) 0.063(19) 0.032(16) 0.008(14) 0.000(13) 0.029(15)
C15 0.05(2) 0.07(2) 0.10(3) -0.02(2) -0.02(2) -0.004(17)
C16 0.047(17) 0.045(16) 0.057(19) 0.009(14) -0.016(14) -0.020(13)

loop_
_atom_type_symbol
_atom_type_description
_atom_type_scat_dispersion_real
_atom_type_scat_dispersion_imag
_atom_type_scat_source
C C 0.0033 0.0016 'International Tables Vol C Tables 4.2.6.8 and 6.1.1.4'
H H 0.0000 0.0000 'International Tables Vol C Tables 4.2.6.8 and 6.1.1.4'
Gd Gd -0.1653 3.9035 'International Tables Vol C Tables 4.2.6.8 and 6.1.1.4'
N N 0.0061 0.0033 'International Tables Vol C Tables 4.2.6.8 and 6.1.1.4'
Sb Sb -0.5866 1.5461 'International Tables Vol C Tables 4.2.6.8 and 6.1.1.4'
Se Se -0.0929 2.2259 'International Tables Vol C Tables 4.2.6.8 and 6.1.1.4'

loop_
_geom_angle_atom_site_label_1
_geom_angle_atom_site_label_2
_geom_angle_atom_site_label_3
_geom_angle
_geom_angle_site_symmetry_1
_geom_angle_site_symmetry_3
Se3 Sb1 Se4 112.36(12) . .
Se3 Sb1 Se2 113.43(11) . .
Se4 Sb1 Se2 109.53(11) . .
Se3 Sb1 Se1 105.11(10) . .
Se4 Sb1 Se1 108.71(11) . .
Se2 Sb1 Se1 107.40(10) . .
Se6 Sb2 Se8 108.39(12) . .
Se6 Sb2 Se7 114.33(12) . .
Se8 Sb2 Se7 112.02(11) . .
Se6 Sb2 Se5 109.55(12) . .
Se8 Sb2 Se5 109.12(10) . .
Se7 Sb2 Se5 103.26(10) . .
Sb1 Se1 Gd1 120.08(9) . .
Sb2 Se5 Gd2 124.10(10) . .
N1 Gd1 N3 81.3(8) . .
N1 Gd1 N5 74.5(6) . .
N3 Gd1 N5 71.9(6) . .
N1 Gd1 N6 140.9(7) . .
N3 Gd1 N6 95.6(7) . .
N5 Gd1 N6 67.6(7) . .
N1 Gd1 N2 66.5(7) . .
N3 Gd1 N2 112.4(8) . .
N5 Gd1 N2 139.0(7) . .
N6 Gd1 N2 145.4(7) . .
N1 Gd1 N7 140.4(7) . .
N3 Gd1 N7 131.8(7) . .
N5 Gd1 N7 130.2(6) . .
N6 Gd1 N7 67.0(7) . .
N2 Gd1 N7 79.1(7) . .
N1 Gd1 N4 111.8(8) . .
N3 Gd1 N4 65.0(7) . .
N5 Gd1 N4 134.4(7) . .
N6 Gd1 N4 101.6(8) . .
N2 Gd1 N4 74.4(8) . .
N7 Gd1 N4 74.7(8) . .
N1 Gd1 Se1 82.4(5) . .
N3 Gd1 Se1 152.2(5) . .
N5 Gd1 Se1 82.1(4) . .
N6 Gd1 Se1 83.1(5) . .
N2 Gd1 Se1 81.0(6) . .
N7 Gd1 Se1 73.2(5) . .
N4 Gd1 Se1 142.6(5) . .
N8 Gd2 N14 122.3(7) . .
N8 Gd2 N13 85.1(7) . .
N14 Gd2 N13 67.1(7) . .
N8 Gd2 N10 94.0(8) . .
N14 Gd2 N10 139.5(7) . .
N13 Gd2 N10 140.2(8) . .
N8 Gd2 N9 65.2(7) . .
N14 Gd2 N9 84.4(8) . .
N13 Gd2 N9 118.1(8) . .
N10 Gd2 N9 97.0(9) . .
N8 Gd2 N11 129.3(7) . .
N14 Gd2 N11 74.2(7) . .
N13 Gd2 N11 138.7(7) . .
N10 Gd2 N11 68.4(7) . .
N9 Gd2 N11 70.3(8) . .
N8 Gd2 N12 70.0(7) . .
N14 Gd2 N12 131.3(7) . .
N13 Gd2 N12 67.6(7) . .
N10 Gd2 N12 74.7(7) . .
N9 Gd2 N12 133.6(7) . .
N11 Gd2 N12 138.6(7) . .
N8 Gd2 Se5 150.9(5) . .
N14 Gd2 Se5 75.4(5) . .
N13 Gd2 Se5 81.4(5) . .
N10 Gd2 Se5 80.5(6) . .
N9 Gd2 Se5 143.7(5) . .
N11 Gd2 Se5 75.3(5) . .
N12 Gd2 Se5 81.0(5) . .
C1 N1 Gd1 117.2(16) . .
C1 N1 H1A 108.0 . .
Gd1 N1 H1A 108.0 . .
C1 N1 H1B 108.0 . .
Gd1 N1 H1B 108.0 . .
H1A N1 H1B 107.2 . .
C2 N2 Gd1 114.5(15) . .
C2 N2 H2A 108.6 . .
Gd1 N2 H2A 108.6 . .
C2 N2 H2B 108.6 . .
Gd1 N2 H2B 108.6 . .
H2A N2 H2B 107.6 . .
C3 N3 Gd1 111.0(17) . .
C3 N3 H3A 109.4 . .
Gd1 N3 H3A 109.4 . .
C3 N3 H3B 109.4 . .
Gd1 N3 H3B 109.4 . .
H3A N3 H3B 108.0 . .
C4 N4 Gd1 116.3(18) . .
C4 N4 H4A 108.2 . .
Gd1 N4 H4A 108.2 . .
C4 N4 H4B 108.2 . .
Gd1 N4 H4B 108.2 . .
H4A N4 H4B 107.4 . .
C5 N5 Gd1 113.1(14) . .
C5 N5 H5A 109.0 . .
Gd1 N5 H5A 109.0 . .
C5 N5 H5B 109.0 . .
Gd1 N5 H5B 109.0 . .
H5A N5 H5B 107.8 . .
C7 N6 C6 107(2) . .
C7 N6 Gd1 114.5(16) . .
C6 N6 Gd1 114.2(17) . .
C7 N6 H6 107.0 . .
C6 N6 H6 107.0 . .
Gd1 N6 H6 107.0 . .
C8 N7 Gd1 115.8(16) . .
C8 N7 H7A 108.3 . .
Gd1 N7 H7A 108.3 . .
C8 N7 H7B 108.3 . .
Gd1 N7 H7B 108.3 . .
H7A N7 H7B 107.4 . .
C9 N8 Gd2 119.4(16) . .
C9 N8 H8A 107.5 . .
Gd2 N8 H8A 107.5 . .
C9 N8 H8B 107.5 . .
Gd2 N8 H8B 107.5 . .
H8A N8 H8B 107.0 . .
C10 N9 Gd2 110.6(17) . .
C10 N9 H9A 109.5 . .
Gd2 N9 H9A 109.5 . .
C10 N9 H9B 109.5 . .
Gd2 N9 H9B 109.5 . .
H9A N9 H9B 108.1 . .
C11B N10 C11A 18(5) . .
C11B N10 Gd2 115(3) . .
C11A N10 Gd2 109(3) . .
C12B N11 C12A 35(4) . .
C12B N11 Gd2 113(3) . .
C12A N11 Gd2 113(3) . .
C13 N12 Gd2 111.2(15) . .
C13 N12 H12A 109.4 . .
Gd2 N12 H12A 109.4 . .
C13 N12 H12B 109.4 . .
Gd2 N12 H12B 109.4 . .
H12A N12 H12B 108.0 . .
C15 N13 C14 108(2) . .
C15 N13 Gd2 111.7(17) . .
C14 N13 Gd2 113.4(17) . .
C15 N13 H13 108.0 . .
C14 N13 H13 108.0 . .
Gd2 N13 H13 108.0 . .
C16 N14 Gd2 117.3(15) . .
C16 N14 H14A 108.0 . .
Gd2 N14 H14A 108.0 . .
C16 N14 H14B 108.0 . .
Gd2 N14 H14B 108.0 . .
H14A N14 H14B 107.2 . .
N1 C1 C2 109(2) . .
N1 C1 H1C 109.9 . .
C2 C1 H1C 109.9 . .
N1 C1 H1D 109.9 . .
C2 C1 H1D 109.9 . .
H1C C1 H1D 108.3 . .
N2 C2 C1 110(2) . .
N2 C2 H2C 109.7 . .
C1 C2 H2C 109.7 . .
N2 C2 H2D 109.7 . .
C1 C2 H2D 109.7 . .
H2C C2 H2D 108.2 . .
C4 C3 N3 111(3) . .
C4 C3 H3C 109.4 . .
N3 C3 H3C 109.4 . .
C4 C3 H3D 109.4 . .
N3 C3 H3D 109.4 . .
H3C C3 H3D 108.0 . .
N4 C4 C3 117(3) . .
N4 C4 H4C 108.1 . .
C3 C4 H4C 108.1 . .
N4 C4 H4D 108.1 . .
C3 C4 H4D 108.1 . .
H4C C4 H4D 107.3 . .
C6 C5 N5 111(2) . .
C6 C5 H5C 109.4 . .
N5 C5 H5C 109.4 . .
C6 C5 H5D 109.4 . .
N5 C5 H5D 109.4 . .
H5C C5 H5D 108.0 . .
C5 C6 N6 109(2) . .
C5 C6 H6A 109.9 . .
N6 C6 H6A 109.9 . .
C5 C6 H6B 109.9 . .
N6 C6 H6B 109.9 . .
H6A C6 H6B 108.3 . .
C8 C7 N6 112(2) . .
C8 C7 H7C 109.3 . .
N6 C7 H7C 109.3 . .
C8 C7 H7D 109.3 . .
N6 C7 H7D 109.3 . .
H7C C7 H7D 108.0 . .
C7 C8 N7 110(2) . .
C7 C8 H8C 109.6 . .
N7 C8 H8C 109.6 . .
C7 C8 H8D 109.6 . .
N7 C8 H8D 109.6 . .
H8C C8 H8D 108.1 . .
C10 C9 N8 110(2) . .
C10 C9 H9C 109.7 . .
N8 C9 H9C 109.7 . .
C10 C9 H9D 109.7 . .
N8 C9 H9D 109.7 . .
H9C C9 H9D 108.2 . .
C9 C10 N9 110(2) . .
C9 C10 H10A 109.7 . .
N9 C10 H10A 109.7 . .
C9 C10 H10B 109.7 . .
N9 C10 H10B 109.7 . .
H10A C10 H10B 108.2 . .
N10 C11A C12A 119(6) . .
N10 C11B C12B 111(4) . .
N11 C12A C11A 102(4) . .
N11 C12B C11B 114(5) . .
N12 C13 C14 112(2) . .
N12 C13 H13A 109.2 . .
C14 C13 H13A 109.2 . .
N12 C13 H13B 109.2 . .
C14 C13 H13B 109.2 . .
H13A C13 H13B 107.9 . .
C13 C14 N13 108(2) . .
C13 C14 H14C 110.2 . .
N13 C14 H14C 110.2 . .
C13 C14 H14D 110.2 . .
N13 C14 H14D 110.2 . .
H14C C14 H14D 108.5 . .
N13 C15 C16 111(3) . .
N13 C15 H15A 109.4 . .
C16 C15 H15A 109.4 . .
N13 C15 H15B 109.4 . .
C16 C15 H15B 109.4 . .
H15A C15 H15B 108.0 . .
C15 C16 N14 108(2) . .
C15 C16 H16A 110.0 . .
N14 C16 H16A 110.0 . .
C15 C16 H16B 110.0 . .
N14 C16 H16B 110.0 . .
H16A C16 H16B 108.4 . .

loop_
_geom_bond_atom_site_label_1
_geom_bond_atom_site_label_2
_geom_bond_distance
_geom_bond_site_symmetry_2
Sb1 Se3 2.451(3) .
Sb1 Se4 2.453(3) .
Sb1 Se2 2.459(3) .
Sb1 Se1 2.501(3) .
Sb2 Se6 2.439(3) .
Sb2 Se8 2.453(3) .
Sb2 Se7 2.472(3) .
Sb2 Se5 2.484(3) .
Se1 Gd1 3.006(3) .
Se5 Gd2 3.021(3) .
Gd1 N1 2.50(2) .
Gd1 N3 2.517(19) .
Gd1 N5 2.525(18) .
Gd1 N6 2.53(2) .
Gd1 N2 2.537(18) .
Gd1 N7 2.538(18) .
Gd1 N4 2.60(2) .
Gd2 N8 2.52(2) .
Gd2 N14 2.521(17) .
Gd2 N13 2.54(2) .
Gd2 N10 2.54(2) .
Gd2 N9 2.55(2) .
Gd2 N11 2.57(2) .
Gd2 N12 2.58(2) .
N1 C1 1.42(3) .
N1 H1A 0.9000 .
N1 H1B 0.9000 .
N2 C2 1.45(4) .
N2 H2A 0.9000 .
N2 H2B 0.9000 .
N3 C3 1.48(4) .
N3 H3A 0.9000 .
N3 H3B 0.9000 .
N4 C4 1.36(4) .
N4 H4A 0.9000 .
N4 H4B 0.9000 .
N5 C5 1.50(3) .
N5 H5A 0.9000 .
N5 H5B 0.9000 .
N6 C7 1.46(4) .
N6 C6 1.47(4) .
N6 H6 0.9100 .
N7 C8 1.51(3) .
N7 H7A 0.9000 .
N7 H7B 0.9000 .
N8 C9 1.49(3) .
N8 H8A 0.9000 .
N8 H8B 0.9000 .
N9 C10 1.51(4) .
N9 H9A 0.9000 .
N9 H9B 0.9000 .
N10 C11B 1.480(10) .
N10 C11A 1.481(10) .
N11 C12B 1.481(10) .
N11 C12A 1.481(10) .
N12 C13 1.44(4) .
N12 H12A 0.9000 .
N12 H12B 0.9000 .
N13 C15 1.48(4) .
N13 C14 1.49(3) .
N13 H13 0.9100 .
N14 C16 1.49(3) .
N14 H14A 0.9000 .
N14 H14B 0.9000 .
C1 C2 1.52(4) .
C1 H1C 0.9700 .
C1 H1D 0.9700 .
C2 H2C 0.9700 .
C2 H2D 0.9700 .
C3 C4 1.44(4) .
C3 H3C 0.9700 .
C3 H3D 0.9700 .
C4 H4C 0.9700 .
C4 H4D 0.9700 .
C5 C6 1.46(4) .
C5 H5C 0.9700 .
C5 H5D 0.9700 .
C6 H6A 0.9700 .
C6 H6B 0.9700 .
C7 C8 1.46(4) .
C7 H7C 0.9700 .
C7 H7D 0.9700 .
C8 H8C 0.9700 .
C8 H8D 0.9700 .
C9 C10 1.44(4) .
C9 H9C 0.9700 .
C9 H9D 0.9700 .
C10 H10A 0.9700 .
C10 H10B 0.9700 .
C11A C12A 1.501(10) .
C11B C12B 1.499(10) .
C13 C14 1.49(4) .
C13 H13A 0.9700 .
C13 H13B 0.9700 .
C14 H14C 0.9700 .
C14 H14D 0.9700 .
C15 C16 1.49(5) .
C15 H15A 0.9700 .
C15 H15B 0.9700 .
C16 H16A 0.9700 .
C16 H16B 0.9700 .

loop_
_geom_hbond_atom_site_label_D
_geom_hbond_atom_site_label_H
_geom_hbond_atom_site_label_A
_geom_hbond_distance_DH
_geom_hbond_distance_HA
_geom_hbond_distance_DA
_geom_hbond_angle_DHA
_geom_hbond_site_symmetry_A
N1 H1A Se2 0.90 2.71 3.53(2) 151.7 2_776
N1 H1B Se4 0.90 2.81 3.65(2) 155.8 .
N2 H2A Se1 0.90 2.76 3.65(2) 168.3 2_766
N3 H3A Se7 0.90 2.87 3.72(3) 158.6 1_554
N3 H3B Se4 0.90 2.95 3.658(19) 136.8 2_776
N4 H4B Se8 0.90 2.59 3.47(3) 164.8 1_554
N5 H5A Se2 0.90 2.72 3.565(19) 157.6 .
N5 H5B Se4 0.90 2.79 3.595(19) 150.3 2_776
N6 H6 Se7 0.91 2.70 3.57(2) 161.4 1_554
N7 H7A Se3 0.90 2.76 3.60(2) 156.2 2_766
N7 H7B Se1 0.90 2.74 3.53(2) 147.5 2_766
N8 H8A Se3 0.90 2.78 3.65(2) 162.7 .
N9 H9B Se2 0.90 2.69 3.57(3) 165.8 .
N12 H12A Se8 0.90 2.73 3.58(2) 156.3 .
N13 H13 Se3 0.91 2.72 3.60(2) 165.0 .
N14 H14A Se7 0.90 2.90 3.67(2) 143.7 2_677
N14 H14B Se5 0.90 2.74 3.60(2) 158.8 2_677

loop_
_geom_torsion_atom_site_label_1
_geom_torsion_atom_site_label_2
_geom_torsion_atom_site_label_3
_geom_torsion_atom_site_label_4
_geom_torsion
_geom_torsion_site_symmetry_1
_geom_torsion_site_symmetry_2
_geom_torsion_site_symmetry_3
_geom_torsion_site_symmetry_4
Se3 Sb1 Se1 Gd1 179.88(11) . . . .
Se4 Sb1 Se1 Gd1 -59.62(14) . . . .
Se2 Sb1 Se1 Gd1 58.81(14) . . . .
Se6 Sb2 Se5 Gd2 -67.05(16) . . . .
Se8 Sb2 Se5 Gd2 51.46(16) . . . .
Se7 Sb2 Se5 Gd2 170.76(12) . . . .
Sb1 Se1 Gd1 N1 37.4(5) . . . .
Sb1 Se1 Gd1 N3 -17.2(13) . . . .
Sb1 Se1 Gd1 N5 -37.9(4) . . . .
Sb1 Se1 Gd1 N6 -106.2(5) . . . .
Sb1 Se1 Gd1 N2 104.6(5) . . . .
Sb1 Se1 Gd1 N7 -174.2(5) . . . .
Sb1 Se1 Gd1 N4 153.7(11) . . . .
Sb2 Se5 Gd2 N8 -38.4(11) . . . .
Sb2 Se5 Gd2 N14 -170.2(5) . . . .
Sb2 Se5 Gd2 N13 -101.7(5) . . . .
Sb2 Se5 Gd2 N10 42.7(6) . . . .
Sb2 Se5 Gd2 N9 131.5(11) . . . .
Sb2 Se5 Gd2 N11 112.7(5) . . . .
Sb2 Se5 Gd2 N12 -33.1(5) . . . .
N3 Gd1 N1 C1 -104(2) . . . .
N5 Gd1 N1 C1 -177(2) . . . .
N6 Gd1 N1 C1 168.0(18) . . . .
N2 Gd1 N1 C1 15.5(19) . . . .
N7 Gd1 N1 C1 47(2) . . . .
N4 Gd1 N1 C1 -45(2) . . . .
Se1 Gd1 N1 C1 98.9(19) . . . .
N1 Gd1 N2 C2 15(2) . . . .
N3 Gd1 N2 C2 84(2) . . . .
N5 Gd1 N2 C2 -4(3) . . . .
N6 Gd1 N2 C2 -134(2) . . . .
N7 Gd1 N2 C2 -145(2) . . . .
N4 Gd1 N2 C2 138(2) . . . .
Se1 Gd1 N2 C2 -70(2) . . . .
N1 Gd1 N3 C3 88(2) . . . .
N5 Gd1 N3 C3 165(2) . . . .
N6 Gd1 N3 C3 -131(2) . . . .
N2 Gd1 N3 C3 28(2) . . . .
N7 Gd1 N3 C3 -67(2) . . . .
N4 Gd1 N3 C3 -31(2) . . . .
Se1 Gd1 N3 C3 143.1(16) . . . .
N1 Gd1 N4 C4 -58(3) . . . .
N3 Gd1 N4 C4 10(2) . . . .
N5 Gd1 N4 C4 31(3) . . . .
N6 Gd1 N4 C4 101(3) . . . .
N2 Gd1 N4 C4 -114(3) . . . .
N7 Gd1 N4 C4 163(3) . . . .
Se1 Gd1 N4 C4 -165(2) . . . .
N1 Gd1 N5 C5 176.9(17) . . . .
N3 Gd1 N5 C5 91.1(17) . . . .
N6 Gd1 N5 C5 -13.1(16) . . . .
N2 Gd1 N5 C5 -165.2(15) . . . .
N7 Gd1 N5 C5 -38.8(19) . . . .
N4 Gd1 N5 C5 71.3(19) . . . .
Se1 Gd1 N5 C5 -98.9(16) . . . .
N1 Gd1 N6 C7 -124.3(19) . . . .
N3 Gd1 N6 C7 152.5(19) . . . .
N5 Gd1 N6 C7 -140(2) . . . .
N2 Gd1 N6 C7 8(3) . . . .
N7 Gd1 N6 C7 19.2(18) . . . .
N4 Gd1 N6 C7 86.9(19) . . . .
Se1 Gd1 N6 C7 -55.5(18) . . . .
N1 Gd1 N6 C6 -1(2) . . . .
N3 Gd1 N6 C6 -84.0(16) . . . .
N5 Gd1 N6 C6 -16.2(15) . . . .
N2 Gd1 N6 C6 131.1(17) . . . .
N7 Gd1 N6 C6 142.7(17) . . . .
N4 Gd1 N6 C6 -149.6(16) . . . .
Se1 Gd1 N6 C6 68.0(15) . . . .
N1 Gd1 N7 C8 151.6(18) . . . .
N3 Gd1 N7 C8 -69(2) . . . .
N5 Gd1 N7 C8 33(2) . . . .
N6 Gd1 N7 C8 7.6(18) . . . .
N2 Gd1 N7 C8 -179(2) . . . .
N4 Gd1 N7 C8 -102(2) . . . .
Se1 Gd1 N7 C8 97.2(19) . . . .
N14 Gd2 N8 C9 -71(2) . . . .
N13 Gd2 N8 C9 -130(2) . . . .
N10 Gd2 N8 C9 90(2) . . . .
N9 Gd2 N8 C9 -6(2) . . . .
N11 Gd2 N8 C9 25(2) . . . .
N12 Gd2 N8 C9 162(2) . . . .
Se5 Gd2 N8 C9 167.8(16) . . . .
N8 Gd2 N9 C10 30.8(17) . . . .
N14 Gd2 N9 C10 160.3(19) . . . .
N13 Gd2 N9 C10 100.0(19) . . . .
N10 Gd2 N9 C10 -60.4(19) . . . .
N11 Gd2 N9 C10 -124(2) . . . .
N12 Gd2 N9 C10 15(2) . . . .
Se5 Gd2 N9 C10 -143.8(14) . . . .
N8 Gd2 N10 C11B -117(4) . . . .
N14 Gd2 N10 C11B 38(5) . . . .
N13 Gd2 N10 C11B 156(4) . . . .
N9 Gd2 N10 C11B -51(4) . . . .
N11 Gd2 N10 C11B 14(4) . . . .
N12 Gd2 N10 C11B 175(4) . . . .
Se5 Gd2 N10 C11B 92(4) . . . .
N8 Gd2 N10 C11A -135(4) . . . .
N14 Gd2 N10 C11A 20(4) . . . .
N13 Gd2 N10 C11A 138(4) . . . .
N9 Gd2 N10 C11A -70(4) . . . .
N11 Gd2 N10 C11A -4(4) . . . .
N12 Gd2 N10 C11A 157(4) . . . .
Se5 Gd2 N10 C11A 74(4) . . . .
N8 Gd2 N11 C12B 88(3) . . . .
N14 Gd2 N11 C12B -153(3) . . . .
N13 Gd2 N11 C12B -132(3) . . . .
N10 Gd2 N11 C12B 11(3) . . . .
N9 Gd2 N11 C12B 117(3) . . . .
N12 Gd2 N11 C12B -17(3) . . . .
Se5 Gd2 N11 C12B -74(3) . . . .
N8 Gd2 N11 C12A 50(4) . . . .
N14 Gd2 N11 C12A 169(4) . . . .
N13 Gd2 N11 C12A -170(4) . . . .
N10 Gd2 N11 C12A -27(4) . . . .
N9 Gd2 N11 C12A 79(4) . . . .
N12 Gd2 N11 C12A -55(4) . . . .
Se5 Gd2 N11 C12A -112(4) . . . .
N8 Gd2 N12 C13 78.4(17) . . . .
N14 Gd2 N12 C13 -37(2) . . . .
N13 Gd2 N12 C13 -14.5(16) . . . .
N10 Gd2 N12 C13 178.6(18) . . . .
N9 Gd2 N12 C13 94(2) . . . .
N11 Gd2 N12 C13 -154.2(16) . . . .
Se5 Gd2 N12 C13 -98.9(17) . . . .
N8 Gd2 N13 C15 151(2) . . . .
N14 Gd2 N13 C15 23(2) . . . .
N10 Gd2 N13 C15 -118(2) . . . .
N9 Gd2 N13 C15 93(2) . . . .
N11 Gd2 N13 C15 1(3) . . . .
N12 Gd2 N13 C15 -138(2) . . . .
Se5 Gd2 N13 C15 -54(2) . . . .
N8 Gd2 N13 C14 -86.9(18) . . . .
N14 Gd2 N13 C14 145.0(19) . . . .
N10 Gd2 N13 C14 3(2) . . . .
N9 Gd2 N13 C14 -145.3(17) . . . .
N11 Gd2 N13 C14 123.1(17) . . . .
N12 Gd2 N13 C14 -16.5(16) . . . .
Se5 Gd2 N13 C14 67.2(17) . . . .
N8 Gd2 N14 C16 -62(2) . . . .
N13 Gd2 N14 C16 5.4(19) . . . .
N10 Gd2 N14 C16 147.5(19) . . . .
N9 Gd2 N14 C16 -118(2) . . . .
N11 Gd2 N14 C16 171(2) . . . .
N12 Gd2 N14 C16 28(2) . . . .
Se5 Gd2 N14 C16 92.1(19) . . . .
Gd1 N1 C1 C2 -42(3) . . . .
Gd1 N2 C2 C1 -42(3) . . . .
N1 C1 C2 N2 54(3) . . . .
Gd1 N3 C3 C4 51(3) . . . .
Gd1 N4 C4 C3 13(4) . . . .
N3 C3 C4 N4 -43(5) . . . .
Gd1 N5 C5 C6 42(3) . . . .
N5 C5 C6 N6 -57(3) . . . .
C7 N6 C6 C5 172(2) . . . .
Gd1 N6 C6 C5 44(3) . . . .
C6 N6 C7 C8 -173(3) . . . .
Gd1 N6 C7 C8 -45(3) . . . .
N6 C7 C8 N7 51(3) . . . .
Gd1 N7 C8 C7 -33(3) . . . .
Gd2 N8 C9 C10 -21(3) . . . .
N8 C9 C10 N9 50(3) . . . .
Gd2 N9 C10 C9 -56(3) . . . .
C11B N10 C11A C12A -75(18) . . . .
Gd2 N10 C11A C12A 37(6) . . . .
C11A N10 C11B C12B 37(13) . . . .
Gd2 N10 C11B C12B -38(8) . . . .
C12B N11 C12A C11A -47(5) . . . .
Gd2 N11 C12A C11A 50(6) . . . .
N10 C11A C12A N11 -60(8) . . . .
C12A N11 C12B C11B 62(7) . . . .
Gd2 N11 C12B C11B -36(7) . . . .
N10 C11B C12B N11 49(9) . . . .
Gd2 N12 C13 C14 45(2) . . . .
N12 C13 C14 N13 -61(3) . . . .
C15 N13 C14 C13 169(2) . . . .
Gd2 N13 C14 C13 45(3) . . . .
C14 N13 C15 C16 -176(3) . . . .
Gd2 N13 C15 C16 -51(3) . . . .
N13 C15 C16 N14 54(4) . . . .
Gd2 N14 C16 C15 -33(3) . . . .
